data_7114102
loop_
_publ_author_name
'Scoles, Ludmila'
'Sterenberg, Brian T.'
'Udachin, Konstantin A.'
'Carty, Arthur J.'

_publ_section_title
;
 Mixed nitrosyl/phosphinidene and nitrene/phosphinidene clusters of
 rutheniumElectronic supplementary information (ESI) available:
 experimental, preparation of compounds. See
 http://www.rsc.org/suppdata/cc/b1/b110927h
;
_journal_issue 4
_journal_name_full 'Chemical Communications'
_journal_page_first 320
_journal_paper_doi 10.1039/b110927h
_journal_year 2002
_chemical_formula_sum 'C55 H44 N3 O14 P3 Ru5'
_chemical_formula_weight 1569.19
_chemical_name_systematic
; 
? 
;
_space_group_IT_number 2
_symmetry_space_group_name_Hall '-P 1'
_symmetry_space_group_name_H-M 'P -1'
_atom_sites_solution_hydrogens geom
_atom_sites_solution_primary direct
_atom_sites_solution_secondary difmap
_audit_creation_method SHELXL-97
_cell_angle_alpha 101.7430(10)
_cell_angle_beta 102.5560(10)
_cell_angle_gamma 97.3690(10)
_cell_formula_units_Z 2
_cell_length_a 11.0845(7)
_cell_length_b 16.4630(10)
_cell_length_c 16.7626(10)
_cell_measurement_temperature 173(2)
_cell_volume 2875.2(3)
_computing_structure_refinement 'SHELXL-97 (Sheldrick, 1997)'
_computing_structure_solution 'SHELXS-97 (Sheldrick, 1990)'
_diffrn_ambient_temperature 173(2)
_diffrn_measured_fraction_theta_full 0.990
_diffrn_measured_fraction_theta_max 0.990
_diffrn_radiation_monochromator graphite
_diffrn_radiation_source 'fine-focus sealed tube'
_diffrn_radiation_type MoK\a
_diffrn_radiation_wavelength 0.71070
_diffrn_reflns_av_R_equivalents 0.0178
_diffrn_reflns_av_sigmaI/netI 0.0190
_diffrn_reflns_limit_h_max 14
_diffrn_reflns_limit_h_min -14
_diffrn_reflns_limit_k_max 22
_diffrn_reflns_limit_k_min -22
_diffrn_reflns_limit_l_max 22
_diffrn_reflns_limit_l_min -22
_diffrn_reflns_number 34264
_diffrn_reflns_theta_full 28.72
_diffrn_reflns_theta_max 28.72
_diffrn_reflns_theta_min 1.28
_exptl_absorpt_coefficient_mu 1.433
_exptl_crystal_density_diffrn 1.813
_exptl_crystal_density_method 'not measured'
_exptl_crystal_F_000 1544
_refine_diff_density_max 6.227
_refine_diff_density_min -3.468
_refine_diff_density_rms 0.106
_refine_ls_extinction_method none
_refine_ls_goodness_of_fit_ref 1.020
_refine_ls_hydrogen_treatment mixed
_refine_ls_matrix_type full
_refine_ls_number_parameters 721
_refine_ls_number_reflns 14739
_refine_ls_number_restraints 0
_refine_ls_restrained_S_all 1.020
_refine_ls_R_factor_all 0.0421
_refine_ls_R_factor_gt 0.0351
_refine_ls_shift/su_max 0.002
_refine_ls_shift/su_mean 0.000
_refine_ls_structure_factor_coef Fsqd
_refine_ls_weighting_details 'calc w=1/[\s^2^(Fo^2^)+(0.0300P)^2^+9.1141P] where P=(Fo^2^+2Fc^2^)/3'
_refine_ls_weighting_scheme calc
_refine_ls_wR_factor_gt 0.0811
_refine_ls_wR_factor_ref 0.0855
_reflns_number_gt 12865
_reflns_number_total 14739
_reflns_threshold_expression >2sigma(I)
_cod_data_source_file b110927h.txt
_cod_data_source_block ld37
_cod_database_code 7114102

loop_
_symmetry_equiv_pos_as_xyz
'x, y, z'
'-x, -y, -z'

loop_
_atom_site_label
_atom_site_type_symbol
_atom_site_fract_x
_atom_site_fract_y
_atom_site_fract_z
_atom_site_U_iso_or_equiv
_atom_site_adp_type
_atom_site_occupancy
_atom_site_symmetry_multiplicity
_atom_site_calc_flag
_atom_site_refinement_flags
Ru1 Ru -0.06195(2) 0.806435(15) 0.129181(15) 0.02245(5) Uani 1 1 d .
Ru2 Ru -0.08683(2) 0.633779(15) 0.136198(15) 0.02187(5) Uani 1 1 d .
Ru3 Ru 0.11231(3) 0.682170(17) 0.289289(16) 0.02779(6) Uani 1 1 d .
Ru4 Ru 0.13730(3) 0.846290(18) 0.282717(17) 0.03095(6) Uani 1 1 d .
Ru5 Ru -0.10281(3) 0.758354(17) 0.277047(16) 0.02699(6) Uani 1 1 d .
P1 P 0.10080(7) 0.73100(5) 0.16105(5) 0.02110(14) Uani 1 1 d .
P2 P 0.36936(8) 0.24611(5) 0.37352(5) 0.02392(15) Uani 1 1 d .
P3 P 0.46015(8) 0.17939(5) 0.22411(5) 0.02368(15) Uani 1 1 d .
O1 O -0.0126(3) 0.99701(17) 0.19076(17) 0.0408(6) Uani 1 1 d .
O2 O -0.0599(3) 0.8142(2) -0.04955(16) 0.0446(7) Uani 1 1 d .
O3 O -0.3466(2) 0.7809(2) 0.0698(2) 0.0521(8) Uani 1 1 d .
O4 O -0.0770(3) 0.46935(17) 0.19056(18) 0.0424(6) Uani 1 1 d .
O5 O -0.0646(3) 0.56745(19) -0.04147(17) 0.0440(6) Uani 1 1 d .
O6 O -0.3733(2) 0.59967(18) 0.08150(18) 0.0406(6) Uani 1 1 d .
O7 O 0.3053(4) 0.5691(3) 0.3042(3) 0.0755(12) Uani 1 1 d .
O8 O -0.0181(3) 0.5841(2) 0.3909(2) 0.0581(8) Uani 1 1 d .
O9 O 0.2724(3) 0.80868(19) 0.44190(16) 0.0461(7) Uani 1 1 d .
O10 O 0.0745(3) 0.9986(2) 0.3909(2) 0.0647(10) Uani 1 1 d .
O11 O 0.3796(3) 0.94495(19) 0.27105(19) 0.0476(7) Uani 1 1 d .
O12 O -0.2644(4) 0.8934(2) 0.2662(3) 0.0718(12) Uani 1 1 d .
O13 O -0.0207(4) 0.8198(3) 0.46713(19) 0.0675(10) Uani 1 1 d .
O14 O -0.3057(3) 0.62471(18) 0.2933(2) 0.0482(7) Uani 1 1 d .
N1 N 0.3790(3) 0.18280(17) 0.29129(16) 0.0273(5) Uani 1 1 d .
C1 C -0.0215(3) 0.9258(2) 0.1751(2) 0.0345(7) Uani 1 1 d .
C2 C -0.0548(3) 0.8109(2) 0.0185(2) 0.0292(6) Uani 1 1 d .
C3 C -0.2407(3) 0.7901(2) 0.0942(3) 0.0357(8) Uani 1 1 d .
C4 C -0.0742(3) 0.5337(2) 0.1746(2) 0.0309(7) Uani 1 1 d .
C5 C -0.0714(3) 0.5906(2) 0.0261(2) 0.0288(6) Uani 1 1 d .
C6 C -0.2668(3) 0.6145(2) 0.1042(2) 0.0295(6) Uani 1 1 d .
C7 C 0.2356(4) 0.6141(3) 0.2959(2) 0.0414(9) Uani 1 1 d .
C8 C 0.0293(4) 0.6228(3) 0.3525(2) 0.0418(9) Uani 1 1 d .
N9 N 0.2066(3) 0.7872(2) 0.37211(19) 0.0376(7) Uani 1 1 d .
C10 C 0.0993(4) 0.9416(2) 0.3510(2) 0.0377(8) Uani 1 1 d .
C11 C 0.2878(3) 0.9068(2) 0.2740(2) 0.0327(7) Uani 1 1 d .
C12 C -0.2033(4) 0.8423(3) 0.2672(3) 0.0440(9) Uani 1 1 d .
C13 C -0.0479(4) 0.7972(3) 0.3955(2) 0.0433(9) Uani 1 1 d .
C14 C -0.2299(4) 0.6722(2) 0.2823(2) 0.0340(7) Uani 1 1 d .
N15 N 0.2072(2) 0.71706(17) 0.10376(16) 0.0244(5) Uani 1 1 d .
C16 C 0.2358(3) 0.7791(2) 0.0545(2) 0.0311(7) Uani 1 1 d .
H16 H 0.1875 0.8250 0.0687 0.037 Uiso 1 1 calc R
C17 C 0.1884(4) 0.7431(3) -0.0409(2) 0.0458(10) Uani 1 1 d .
H17A H 0.2496 0.7119 -0.0614 0.055 Uiso 1 1 calc R
H17B H 0.1779 0.7894 -0.0690 0.055 Uiso 1 1 calc R
H17C H 0.1076 0.7051 -0.0535 0.055 Uiso 1 1 calc R
C18 C 0.3736(4) 0.8221(3) 0.0769(3) 0.0475(10) Uani 1 1 d .
H18A H 0.4036 0.8432 0.1380 0.057 Uiso 1 1 calc R
H18B H 0.3813 0.8692 0.0498 0.057 Uiso 1 1 calc R
H18C H 0.4240 0.7813 0.0571 0.057 Uiso 1 1 calc R
C19 C 0.2806(3) 0.6494(2) 0.1143(2) 0.0280(6) Uani 1 1 d .
H19 H 0.2293 0.6080 0.1355 0.034 Uiso 1 1 calc R
C20 C 0.3019(4) 0.6001(2) 0.0324(2) 0.0366(8) Uani 1 1 d .
H20A H 0.2213 0.5806 -0.0098 0.044 Uiso 1 1 calc R
H20B H 0.3396 0.5513 0.0427 0.044 Uiso 1 1 calc R
H20C H 0.3586 0.6367 0.0117 0.044 Uiso 1 1 calc R
C21 C 0.4052(3) 0.6808(3) 0.1816(2) 0.0403(8) Uani 1 1 d .
H21A H 0.4656 0.7123 0.1591 0.048 Uiso 1 1 calc R
H21B H 0.4385 0.6325 0.1976 0.048 Uiso 1 1 calc R
H21C H 0.3910 0.7177 0.2312 0.048 Uiso 1 1 calc R
C22 C 0.3833(3) 0.1927(2) 0.45754(19) 0.0267(6) Uani 1 1 d .
C23 C 0.4096(3) 0.2361(2) 0.5418(2) 0.0331(7) Uani 1 1 d .
H23 H 0.4235 0.2960 0.5566 0.040 Uiso 1 1 calc R
C24 C 0.4155(4) 0.1911(3) 0.6038(2) 0.0395(8) Uani 1 1 d .
H24 H 0.4317 0.2205 0.6611 0.047 Uiso 1 1 calc R
C25 C 0.3979(4) 0.1044(3) 0.5829(2) 0.0403(8) Uani 1 1 d .
H25 H 0.4032 0.0742 0.6258 0.048 Uiso 1 1 calc R
C26 C 0.3727(4) 0.0611(3) 0.4997(3) 0.0410(8) Uani 1 1 d .
H26 H 0.3607 0.0013 0.4854 0.049 Uiso 1 1 calc R
C27 C 0.3648(4) 0.1052(2) 0.4368(2) 0.0339(7) Uani 1 1 d .
H27 H 0.3468 0.0754 0.3795 0.041 Uiso 1 1 calc R
C28 C 0.2190(3) 0.2790(2) 0.3555(2) 0.0280(6) Uani 1 1 d .
C29 C 0.1639(4) 0.2878(3) 0.2758(2) 0.0471(10) Uani 1 1 d .
H29 H 0.2004 0.2700 0.2304 0.057 Uiso 1 1 calc R
C30 C 0.0562(4) 0.3226(3) 0.2621(3) 0.0551(12) Uani 1 1 d .
H30 H 0.0201 0.3297 0.2076 0.066 Uiso 1 1 calc R
C31 C 0.0013(4) 0.3469(3) 0.3269(3) 0.0482(10) Uani 1 1 d .
H31 H -0.0716 0.3719 0.3177 0.058 Uiso 1 1 calc R
C32 C 0.0519(4) 0.3349(3) 0.4050(3) 0.0533(11) Uani 1 1 d .
H32 H 0.0118 0.3496 0.4492 0.064 Uiso 1 1 calc R
C33 C 0.1613(4) 0.3015(3) 0.4200(2) 0.0413(9) Uani 1 1 d .
H33 H 0.1965 0.2941 0.4744 0.050 Uiso 1 1 calc R
C34 C 0.4868(3) 0.3408(2) 0.4075(2) 0.0279(6) Uani 1 1 d .
C35 C 0.6089(4) 0.3373(2) 0.4492(2) 0.0378(8) Uani 1 1 d .
H35 H 0.6273 0.2873 0.4655 0.045 Uiso 1 1 calc R
C36 C 0.7032(4) 0.4073(3) 0.4668(3) 0.0502(10) Uani 1 1 d .
H36 H 0.7863 0.4053 0.4955 0.060 Uiso 1 1 calc R
C37 C 0.6769(4) 0.4800(3) 0.4427(3) 0.0514(11) Uani 1 1 d .
H37 H 0.7421 0.5274 0.4543 0.062 Uiso 1 1 calc R
C38 C 0.5565(4) 0.4836(2) 0.4018(3) 0.0452(9) Uani 1 1 d .
H38 H 0.5389 0.5336 0.3854 0.054 Uiso 1 1 calc R
C39 C 0.4605(4) 0.4148(2) 0.3844(2) 0.0344(7) Uani 1 1 d .
H39 H 0.3773 0.4179 0.3569 0.041 Uiso 1 1 calc R
C40 C 0.4893(3) 0.2771(2) 0.1930(2) 0.0278(6) Uani 1 1 d .
C41 C 0.6014(4) 0.3344(2) 0.2269(2) 0.0359(7) Uani 1 1 d .
H41 H 0.6697 0.3201 0.2633 0.043 Uiso 1 1 calc R
C42 C 0.6130(4) 0.4127(3) 0.2074(3) 0.0493(10) Uani 1 1 d .
H42 H 0.6899 0.4517 0.2301 0.059 Uiso 1 1 calc R
C43 C 0.5149(5) 0.4339(3) 0.1559(3) 0.0530(11) Uani 1 1 d .
H43 H 0.5238 0.4878 0.1435 0.064 Uiso 1 1 calc R
C44 C 0.4027(5) 0.3778(3) 0.1218(3) 0.0506(10) Uani 1 1 d .
H44 H 0.3346 0.3931 0.0863 0.061 Uiso 1 1 calc R
C45 C 0.3899(4) 0.2990(2) 0.1396(2) 0.0382(8) Uani 1 1 d .
H45 H 0.3135 0.2598 0.1155 0.046 Uiso 1 1 calc R
C47 C 0.6373(4) 0.1250(2) 0.3352(2) 0.0342(7) Uani 1 1 d .
H47 H 0.5755 0.1208 0.3663 0.041 Uiso 1 1 calc R
C48 C 0.7549(4) 0.1057(3) 0.3647(2) 0.0422(9) Uani 1 1 d .
H48 H 0.7734 0.0882 0.4159 0.051 Uiso 1 1 calc R
C49 C 0.8447(4) 0.1119(3) 0.3198(3) 0.0425(9) Uani 1 1 d .
H49 H 0.9250 0.0990 0.3405 0.051 Uiso 1 1 calc R
C50 C 0.8184(4) 0.1366(3) 0.2449(3) 0.0411(8) Uani 1 1 d .
H50 H 0.8807 0.1405 0.2142 0.049 Uiso 1 1 calc R
C51 C 0.7021(3) 0.1558(2) 0.2146(2) 0.0352(7) Uani 1 1 d .
H51 H 0.6843 0.1726 0.1629 0.042 Uiso 1 1 calc R
C52 C 0.6103(3) 0.1507(2) 0.2599(2) 0.0280(6) Uani 1 1 d .
C53 C 0.3689(3) 0.10295(19) 0.13044(19) 0.0257(6) Uani 1 1 d .
C54 C 0.2536(3) 0.0590(2) 0.1298(2) 0.0318(7) Uani 1 1 d .
H54 H 0.2245 0.0665 0.1797 0.038 Uiso 1 1 calc R
C55 C 0.1805(4) 0.0039(2) 0.0561(2) 0.0394(8) Uani 1 1 d .
H55 H 0.1008 -0.0258 0.0554 0.047 Uiso 1 1 calc R
C56 C 0.2228(4) -0.0079(2) -0.0162(2) 0.0388(8) Uani 1 1 d .
H56 H 0.1723 -0.0459 -0.0663 0.047 Uiso 1 1 calc R
C57 C 0.3378(4) 0.0350(2) -0.0160(2) 0.0414(9) Uani 1 1 d .
H57 H 0.3669 0.0264 -0.0658 0.050 Uiso 1 1 calc R
C58 C 0.4113(4) 0.0910(2) 0.0571(2) 0.0377(8) Uani 1 1 d .
H58 H 0.4905 0.1211 0.0572 0.045 Uiso 1 1 calc R

loop_
_atom_site_aniso_label
_atom_site_aniso_U_11
_atom_site_aniso_U_22
_atom_site_aniso_U_33
_atom_site_aniso_U_23
_atom_site_aniso_U_13
_atom_site_aniso_U_12
Ru1 0.01982(11) 0.02466(12) 0.02609(12) 0.00882(9) 0.00788(9) 0.00758(9)
Ru2 0.02155(11) 0.02182(11) 0.02299(11) 0.00424(9) 0.00802(9) 0.00421(8)
Ru3 0.03102(13) 0.03172(13) 0.02319(12) 0.01027(10) 0.00634(10) 0.00971(10)
Ru4 0.03080(14) 0.02924(13) 0.02935(13) -0.00085(10) 0.01041(10) 0.00063(10)
Ru5 0.02933(13) 0.02789(13) 0.02624(12) 0.00415(9) 0.01389(10) 0.00600(10)
P1 0.0193(3) 0.0233(3) 0.0215(3) 0.0050(3) 0.0058(3) 0.0060(3)
P2 0.0276(4) 0.0237(4) 0.0202(3) 0.0045(3) 0.0070(3) 0.0033(3)
P3 0.0279(4) 0.0234(4) 0.0201(3) 0.0052(3) 0.0076(3) 0.0029(3)
O1 0.0497(16) 0.0321(14) 0.0401(14) 0.0053(11) 0.0107(12) 0.0116(12)
O2 0.0452(16) 0.0624(19) 0.0291(13) 0.0142(12) 0.0094(11) 0.0150(14)
O3 0.0234(13) 0.0615(19) 0.077(2) 0.0297(17) 0.0098(13) 0.0114(12)
O4 0.0526(17) 0.0317(13) 0.0446(15) 0.0150(11) 0.0095(13) 0.0088(12)
O5 0.0519(17) 0.0497(16) 0.0310(13) 0.0027(12) 0.0173(12) 0.0099(13)
O6 0.0255(12) 0.0498(16) 0.0487(16) 0.0161(13) 0.0100(11) 0.0061(11)
O7 0.082(3) 0.090(3) 0.087(3) 0.050(2) 0.036(2) 0.061(2)
O8 0.066(2) 0.070(2) 0.0453(17) 0.0295(16) 0.0198(15) 0.0033(17)
O9 0.0513(17) 0.0530(17) 0.0283(13) 0.0072(12) -0.0009(12) 0.0114(14)
O10 0.059(2) 0.053(2) 0.072(2) -0.0145(17) 0.0183(17) 0.0170(16)
O11 0.0365(15) 0.0477(17) 0.0535(17) 0.0081(13) 0.0112(13) -0.0041(12)
O12 0.096(3) 0.067(2) 0.097(3) 0.046(2) 0.071(2) 0.053(2)
O13 0.074(2) 0.089(3) 0.0305(15) 0.0003(16) 0.0170(15) -0.004(2)
O14 0.0517(17) 0.0398(15) 0.0565(18) 0.0126(13) 0.0244(14) 0.0004(13)
N1 0.0320(14) 0.0267(13) 0.0227(12) 0.0034(10) 0.0100(10) 0.0018(11)
C1 0.0329(17) 0.0332(18) 0.0374(18) 0.0007(14) 0.0180(14) 0.0024(14)
C2 0.0259(15) 0.0309(16) 0.0319(16) 0.0073(13) 0.0084(12) 0.0071(12)
C3 0.0264(16) 0.0359(18) 0.052(2) 0.0189(16) 0.0146(15) 0.0091(14)
C4 0.0319(16) 0.0332(17) 0.0291(16) 0.0074(13) 0.0095(13) 0.0087(13)
C5 0.0264(15) 0.0284(16) 0.0315(16) 0.0045(13) 0.0101(12) 0.0046(12)
C6 0.0305(16) 0.0298(16) 0.0322(16) 0.0098(13) 0.0126(13) 0.0072(13)
C7 0.048(2) 0.048(2) 0.0380(19) 0.0195(17) 0.0138(17) 0.0235(18)
C8 0.046(2) 0.050(2) 0.0281(17) 0.0127(16) 0.0062(15) 0.0052(18)
N9 0.0369(16) 0.0466(18) 0.0297(15) 0.0093(13) 0.0064(12) 0.0120(14)
C10 0.0348(18) 0.0359(19) 0.0366(18) -0.0028(15) 0.0057(15) 0.0091(15)
C11 0.0335(17) 0.0306(17) 0.0305(16) 0.0035(13) 0.0064(13) 0.0021(14)
C12 0.054(2) 0.042(2) 0.054(2) 0.0211(18) 0.036(2) 0.0191(18)
C13 0.043(2) 0.049(2) 0.0356(19) 0.0043(17) 0.0161(16) -0.0008(17)
C14 0.0380(18) 0.0309(17) 0.0347(17) 0.0050(14) 0.0148(15) 0.0065(14)
N15 0.0208(12) 0.0286(13) 0.0273(13) 0.0079(10) 0.0097(10) 0.0086(10)
C16 0.0279(16) 0.0350(17) 0.0390(18) 0.0151(14) 0.0184(14) 0.0097(13)
C17 0.054(2) 0.061(3) 0.0352(19) 0.0214(18) 0.0223(18) 0.023(2)
C18 0.0328(19) 0.045(2) 0.072(3) 0.018(2) 0.0262(19) 0.0045(16)
C19 0.0254(15) 0.0310(16) 0.0282(15) 0.0041(12) 0.0068(12) 0.0112(12)
C20 0.0370(18) 0.0369(19) 0.0353(18) -0.0002(14) 0.0117(15) 0.0144(15)
C21 0.0272(17) 0.054(2) 0.0362(18) 0.0049(16) 0.0018(14) 0.0166(16)
C22 0.0289(15) 0.0298(15) 0.0219(14) 0.0070(12) 0.0074(12) 0.0037(12)
C23 0.0375(18) 0.0351(18) 0.0243(15) 0.0053(13) 0.0061(13) 0.0036(14)
C24 0.0391(19) 0.054(2) 0.0226(15) 0.0095(15) 0.0040(14) 0.0040(17)
C25 0.041(2) 0.053(2) 0.0351(18) 0.0231(17) 0.0126(15) 0.0102(17)
C26 0.050(2) 0.0371(19) 0.044(2) 0.0190(16) 0.0178(17) 0.0103(17)
C27 0.045(2) 0.0293(17) 0.0285(16) 0.0073(13) 0.0125(14) 0.0047(14)
C28 0.0257(15) 0.0292(16) 0.0286(15) 0.0054(12) 0.0074(12) 0.0039(12)
C29 0.045(2) 0.070(3) 0.0315(19) 0.0150(18) 0.0101(16) 0.024(2)
C30 0.048(2) 0.078(3) 0.041(2) 0.018(2) 0.0044(19) 0.026(2)
C31 0.0334(19) 0.055(3) 0.056(3) 0.010(2) 0.0059(18) 0.0178(18)
C32 0.042(2) 0.076(3) 0.046(2) 0.008(2) 0.0180(19) 0.024(2)
C33 0.038(2) 0.059(2) 0.0299(17) 0.0112(17) 0.0110(15) 0.0164(18)
C34 0.0308(16) 0.0273(15) 0.0239(14) 0.0033(12) 0.0075(12) 0.0024(12)
C35 0.0339(18) 0.0377(19) 0.0369(18) 0.0090(15) 0.0015(15) 0.0011(15)
C36 0.035(2) 0.056(3) 0.049(2) 0.010(2) -0.0004(17) -0.0062(18)
C37 0.053(3) 0.037(2) 0.054(3) 0.0019(18) 0.012(2) -0.0123(18)
C38 0.055(2) 0.0275(18) 0.052(2) 0.0065(16) 0.0172(19) 0.0008(17)
C39 0.0390(19) 0.0281(16) 0.0365(18) 0.0073(14) 0.0098(15) 0.0073(14)
C40 0.0331(16) 0.0262(15) 0.0258(14) 0.0071(12) 0.0120(12) 0.0023(12)
C41 0.0341(18) 0.0322(17) 0.0422(19) 0.0070(15) 0.0155(15) 0.0016(14)
C42 0.053(2) 0.0319(19) 0.067(3) 0.0108(19) 0.030(2) -0.0014(17)
C43 0.072(3) 0.033(2) 0.068(3) 0.026(2) 0.034(2) 0.010(2)
C44 0.065(3) 0.045(2) 0.051(2) 0.028(2) 0.014(2) 0.014(2)
C45 0.045(2) 0.0363(19) 0.0348(18) 0.0159(15) 0.0073(15) 0.0044(16)
C47 0.0382(18) 0.0360(18) 0.0305(17) 0.0107(14) 0.0095(14) 0.0083(15)
C48 0.047(2) 0.045(2) 0.0337(18) 0.0116(16) 0.0026(16) 0.0143(17)
C49 0.038(2) 0.043(2) 0.042(2) 0.0026(16) 0.0020(16) 0.0180(16)
C50 0.0356(19) 0.046(2) 0.043(2) 0.0036(17) 0.0145(16) 0.0136(16)
C51 0.0368(18) 0.0405(19) 0.0314(17) 0.0085(14) 0.0130(14) 0.0107(15)
C52 0.0300(16) 0.0254(15) 0.0275(15) 0.0039(12) 0.0067(12) 0.0055(12)
C53 0.0311(16) 0.0238(14) 0.0219(14) 0.0056(11) 0.0063(12) 0.0046(12)
C54 0.0355(17) 0.0307(16) 0.0266(15) 0.0048(13) 0.0071(13) 0.0011(13)
C55 0.041(2) 0.0336(18) 0.0349(18) 0.0053(15) -0.0011(15) -0.0024(15)
C56 0.053(2) 0.0300(17) 0.0265(16) 0.0025(13) -0.0018(15) 0.0085(16)
C57 0.061(3) 0.0378(19) 0.0234(16) 0.0012(14) 0.0113(16) 0.0108(18)
C58 0.044(2) 0.041(2) 0.0269(16) 0.0037(14) 0.0139(15) 0.0010(16)

loop_
_atom_type_symbol
_atom_type_description
_atom_type_scat_dispersion_real
_atom_type_scat_dispersion_imag
_atom_type_scat_source
C C 0.0033 0.0016 'International Tables Vol C Tables 4.2.6.8 and 6.1.1.4'
H H 0.0000 0.0000 'International Tables Vol C Tables 4.2.6.8 and 6.1.1.4'
N N 0.0061 0.0033 'International Tables Vol C Tables 4.2.6.8 and 6.1.1.4'
O O 0.0106 0.0060 'International Tables Vol C Tables 4.2.6.8 and 6.1.1.4'
P P 0.1023 0.0942 'International Tables Vol C Tables 4.2.6.8 and 6.1.1.4'
Ru Ru -1.2594 0.8363 'International Tables Vol C Tables 4.2.6.8 and 6.1.1.4'

loop_
_geom_angle_atom_site_label_1
_geom_angle_atom_site_label_2
_geom_angle_atom_site_label_3
_geom_angle
C2 Ru1 C3 89.21(15)
C2 Ru1 C1 95.94(15)
C3 Ru1 C1 100.85(16)
C2 Ru1 P1 99.10(10)
C3 Ru1 P1 140.78(11)
C1 Ru1 P1 116.10(12)
C2 Ru1 Ru2 107.33(10)
C3 Ru1 Ru2 87.98(11)
C1 Ru1 Ru2 155.26(12)
P1 Ru1 Ru2 52.90(2)
C2 Ru1 Ru5 166.00(10)
C3 Ru1 Ru5 84.82(11)
C1 Ru1 Ru5 97.62(11)
P1 Ru1 Ru5 78.00(2)
Ru2 Ru1 Ru5 59.885(8)
C2 Ru1 Ru4 130.03(10)
C3 Ru1 Ru4 139.59(12)
C1 Ru1 Ru4 69.82(12)
P1 Ru1 Ru4 53.38(2)
Ru2 Ru1 Ru4 88.417(10)
Ru5 Ru1 Ru4 58.987(10)
C5 Ru2 C4 96.99(14)
C5 Ru2 C6 94.40(14)
C4 Ru2 C6 95.64(14)
C5 Ru2 P1 88.93(10)
C4 Ru2 P1 117.16(11)
C6 Ru2 P1 146.40(10)
C5 Ru2 Ru5 156.88(10)
C4 Ru2 Ru5 105.92(10)
C6 Ru2 Ru5 86.50(10)
P1 Ru2 Ru5 78.03(2)
C5 Ru2 Ru1 96.71(10)
C4 Ru2 Ru1 162.65(10)
C6 Ru2 Ru1 93.88(10)
P1 Ru2 Ru1 52.553(19)
Ru5 Ru2 Ru1 60.215(9)
C5 Ru2 Ru3 126.91(10)
C4 Ru2 Ru3 74.46(11)
C6 Ru2 Ru3 138.02(10)
P1 Ru2 Ru3 53.98(2)
Ru5 Ru2 Ru3 58.902(9)
Ru1 Ru2 Ru3 88.779(10)
C7 Ru3 C8 90.56(18)
C7 Ru3 N9 100.35(17)
C8 Ru3 N9 104.03(15)
C7 Ru3 P1 107.12(12)
C8 Ru3 P1 147.89(12)
N9 Ru3 P1 98.97(9)
C7 Ru3 Ru4 128.43(14)
C8 Ru3 Ru4 131.12(13)
N9 Ru3 Ru4 47.91(9)
P1 Ru3 Ru4 55.58(2)
C7 Ru3 Ru5 169.90(14)
C8 Ru3 Ru5 81.37(13)
N9 Ru3 Ru5 87.57(9)
P1 Ru3 Ru5 77.502(19)
Ru4 Ru3 Ru5 61.640(10)
C7 Ru3 Ru2 115.58(13)
C8 Ru3 Ru2 96.59(12)
N9 Ru3 Ru2 138.19(9)
P1 Ru3 Ru2 51.763(19)
Ru4 Ru3 Ru2 91.414(11)
Ru5 Ru3 Ru2 59.839(9)
C11 Ru4 C10 93.25(16)
C11 Ru4 N9 99.84(15)
C10 Ru4 N9 99.77(15)
C11 Ru4 P1 99.25(11)
C10 Ru4 P1 155.52(12)
N9 Ru4 P1 98.73(9)
C11 Ru4 Ru3 122.13(11)
C10 Ru4 Ru3 131.67(13)
N9 Ru4 Ru3 46.91(10)
P1 Ru4 Ru3 56.30(2)
C11 Ru4 Ru5 173.23(11)
C10 Ru4 Ru5 87.66(12)
N9 Ru4 Ru5 86.60(10)
P1 Ru4 Ru5 77.56(2)
Ru3 Ru4 Ru5 61.154(10)
C11 Ru4 Ru1 113.53(11)
C10 Ru4 Ru1 104.16(11)
N9 Ru4 Ru1 137.15(10)
P1 Ru4 Ru1 51.494(19)
Ru3 Ru4 Ru1 91.389(11)
Ru5 Ru4 Ru1 59.798(10)
C13 Ru5 C12 92.75(19)
C13 Ru5 C14 93.27(16)
C12 Ru5 C14 97.36(17)
C13 Ru5 Ru3 85.89(14)
C12 Ru5 Ru3 159.06(13)
C14 Ru5 Ru3 103.58(11)
C13 Ru5 Ru4 83.11(12)
C12 Ru5 Ru4 101.87(13)
C14 Ru5 Ru4 160.57(11)
Ru3 Ru5 Ru4 57.206(11)
C13 Ru5 Ru2 144.24(14)
C12 Ru5 Ru2 122.99(14)
C14 Ru5 Ru2 82.10(10)
Ru3 Ru5 Ru2 61.259(9)
Ru4 Ru5 Ru2 89.694(10)
C13 Ru5 Ru1 139.37(13)
C12 Ru5 Ru1 77.51(11)
C14 Ru5 Ru1 126.85(11)
Ru3 Ru5 Ru1 89.942(10)
Ru4 Ru5 Ru1 61.215(9)
Ru2 Ru5 Ru1 59.900(9)
N15 P1 Ru1 123.16(10)
N15 P1 Ru2 123.01(10)
Ru1 P1 Ru2 74.55(2)
N15 P1 Ru4 122.26(10)
Ru1 P1 Ru4 75.13(2)
Ru2 P1 Ru4 114.52(3)
N15 P1 Ru3 122.30(9)
Ru1 P1 Ru3 114.43(3)
Ru2 P1 Ru3 74.26(2)
Ru4 P1 Ru3 68.12(2)
N1 P2 C22 108.67(15)
N1 P2 C28 109.69(15)
C22 P2 C28 108.90(15)
N1 P2 C34 114.51(15)
C22 P2 C34 108.24(15)
C28 P2 C34 106.69(16)
N1 P3 C52 112.80(15)
N1 P3 C40 113.72(15)
C52 P3 C40 107.20(16)
N1 P3 C53 106.70(15)
C52 P3 C53 110.20(15)
C40 P3 C53 106.02(15)
P2 N1 P3 138.21(19)
O1 C1 Ru1 168.4(3)
O2 C2 Ru1 174.8(3)
O3 C3 Ru1 176.8(4)
O4 C4 Ru2 172.8(3)
O5 C5 Ru2 176.8(3)
O6 C6 Ru2 176.2(3)
O7 C7 Ru3 173.9(4)
O8 C8 Ru3 177.2(4)
O9 N9 Ru3 139.2(3)
O9 N9 Ru4 135.6(3)
Ru3 N9 Ru4 85.19(12)
O10 C10 Ru4 178.8(4)
O11 C11 Ru4 178.0(3)
O12 C12 Ru5 175.8(4)
O13 C13 Ru5 176.7(4)
O14 C14 Ru5 173.2(3)
C19 N15 C16 122.5(3)
C19 N15 P1 117.6(2)
C16 N15 P1 119.4(2)
N15 C16 C18 115.0(3)
N15 C16 C17 113.1(3)
C18 C16 C17 110.1(3)
N15 C19 C20 114.1(3)
N15 C19 C21 112.7(3)
C20 C19 C21 110.8(3)
C27 C22 C23 119.6(3)
C27 C22 P2 118.1(2)
C23 C22 P2 122.2(3)
C24 C23 C22 119.6(3)
C25 C24 C23 120.6(3)
C24 C25 C26 120.1(3)
C25 C26 C27 119.9(4)
C22 C27 C26 120.2(3)
C33 C28 C29 119.1(3)
C33 C28 P2 121.9(3)
C29 C28 P2 118.9(3)
C30 C29 C28 120.4(4)
C31 C30 C29 120.1(4)
C32 C31 C30 119.9(4)
C31 C32 C33 120.5(4)
C28 C33 C32 119.9(4)
C35 C34 C39 119.8(3)
C35 C34 P2 119.3(3)
C39 C34 P2 120.6(3)
C36 C35 C34 119.6(4)
C37 C36 C35 120.4(4)
C38 C37 C36 120.1(4)
C37 C38 C39 120.5(4)
C38 C39 C34 119.7(4)
C41 C40 C45 119.5(3)
C41 C40 P3 122.4(3)
C45 C40 P3 117.7(3)
C40 C41 C42 119.6(4)
C43 C42 C41 120.5(4)
C42 C43 C44 120.6(4)
C43 C44 C45 119.7(4)
C44 C45 C40 120.1(4)
C48 C47 C52 119.8(3)
C49 C48 C47 120.3(4)
C48 C49 C50 120.3(4)
C49 C50 C51 120.3(4)
C50 C51 C52 120.1(3)
C47 C52 C51 119.3(3)
C47 C52 P3 119.6(3)
C51 C52 P3 121.1(3)
C54 C53 C58 119.7(3)
C54 C53 P3 120.0(2)
C58 C53 P3 120.2(3)
C53 C54 C55 119.7(3)
C56 C55 C54 120.4(4)
C57 C56 C55 120.3(3)
C56 C57 C58 120.0(3)
C57 C58 C53 119.9(4)

loop_
_geom_bond_atom_site_label_1
_geom_bond_atom_site_label_2
_geom_bond_distance
Ru1 C2 1.889(3)
Ru1 C3 1.907(4)
Ru1 C1 1.914(4)
Ru1 P1 2.3469(8)
Ru1 Ru2 2.8493(4)
Ru1 Ru5 2.8583(4)
Ru1 Ru4 2.8986(4)
Ru2 C5 1.891(3)
Ru2 C4 1.898(3)
Ru2 C6 1.916(3)
Ru2 P1 2.3576(8)
Ru2 Ru5 2.8489(4)
Ru2 Ru3 2.8890(4)
Ru3 C7 1.874(4)
Ru3 C8 1.882(4)
Ru3 N9 1.984(3)
Ru3 P1 2.4277(8)
Ru3 Ru4 2.7077(4)
Ru3 Ru5 2.8214(4)
Ru4 C11 1.880(4)
Ru4 C10 1.897(4)
Ru4 N9 2.016(3)
Ru4 P1 2.4071(8)
Ru4 Ru5 2.8345(4)
Ru5 C13 1.893(4)
Ru5 C12 1.894(4)
Ru5 C14 1.896(4)
P1 N15 1.684(3)
P2 N1 1.583(3)
P2 C22 1.796(3)
P2 C28 1.801(3)
P2 C34 1.801(3)
P3 N1 1.583(3)
P3 C52 1.799(3)
P3 C40 1.802(3)
P3 C53 1.803(3)
O1 C1 1.135(4)
O2 C2 1.143(4)
O3 C3 1.135(4)
O4 C4 1.142(4)
O5 C5 1.141(4)
O6 C6 1.137(4)
O7 C7 1.144(5)
O8 C8 1.150(5)
O9 N9 1.192(4)
O10 C10 1.138(5)
O11 C11 1.142(4)
O12 C12 1.145(5)
O13 C13 1.141(5)
O14 C14 1.144(4)
N15 C19 1.479(4)
N15 C16 1.483(4)
C16 C18 1.529(5)
C16 C17 1.535(5)
C19 C20 1.529(4)
C19 C21 1.532(5)
C22 C27 1.388(5)
C22 C23 1.395(4)
C23 C24 1.389(5)
C24 C25 1.377(6)
C25 C26 1.380(6)
C26 C27 1.391(5)
C28 C33 1.383(5)
C28 C29 1.387(5)
C29 C30 1.385(6)
C30 C31 1.373(6)
C31 C32 1.371(6)
C32 C33 1.390(6)
C34 C35 1.395(5)
C34 C39 1.397(5)
C35 C36 1.389(5)
C36 C37 1.384(7)
C37 C38 1.377(7)
C38 C39 1.386(5)
C40 C41 1.389(5)
C40 C45 1.396(5)
C41 C42 1.390(5)
C42 C43 1.365(7)
C43 C44 1.381(7)
C44 C45 1.386(5)
C47 C48 1.391(5)
C47 C52 1.396(5)
C48 C49 1.377(6)
C49 C50 1.381(6)
C50 C51 1.381(5)
C51 C52 1.399(5)
C53 C54 1.383(5)
C53 C58 1.396(4)
C54 C55 1.388(5)
C55 C56 1.378(6)
C56 C57 1.375(6)
C57 C58 1.388(5)
